data_4135574
loop_
_publ_author_name
'Haut, Franz-Lucas'
'Habiger, Christoph'
'Wein, Lukas A.'
'Wurst, Klaus'
'Podewitz, Maren'
'Magauer, Thomas'

_publ_section_title
;
 Rapid Assembly of Tetrasubstituted Furans via Pummerer-Type
 Rearrangement.
;
_journal_issue 2
_journal_name_full 'Journal of the American Chemical Society'
_journal_page_first 1216
_journal_page_last 1223
_journal_paper_doi 10.1021/jacs.0c12194
_journal_volume 143
_journal_year 2021
_chemical_formula_sum 'C13 H13 Br O S'
_chemical_formula_weight 297.20
_space_group_crystal_system orthorhombic
_space_group_IT_number 61
_space_group_name_Hall '-P 2ac 2ab'
_space_group_name_H-M_alt 'P b c a'
_atom_sites_solution_hydrogens geom
_audit_creation_method SHELXL-2014/7
_cell_angle_alpha 90
_cell_angle_beta 90
_cell_angle_gamma 90
_cell_formula_units_Z 8
_cell_length_a 9.4303(7)
_cell_length_b 15.8910(11)
_cell_length_c 16.7440(12)
_cell_measurement_reflns_used 9949
_cell_measurement_temperature 173(2)
_cell_measurement_theta_max 26.0
_cell_measurement_theta_min 2.4
_cell_volume 2509.2(3)
_computing_cell_refinement 'Bruker SAINT-V 8.34A'
_computing_data_collection 'Bruker Apex III'
_computing_data_reduction 'Bruker SAINT-V 8.34A'
_computing_structure_refinement 'SHELXL-2014/7 (Sheldrick, 2014)'
_computing_structure_solution 'SHELXTL-XT-2014/4 (Bruker AXS, 2014)'
_diffrn_ambient_temperature 173(2)
_diffrn_detector_area_resol_mean 10.4
_diffrn_measured_fraction_theta_full 1.000
_diffrn_measured_fraction_theta_max 1.000
_diffrn_measurement_device_type 'Bruker D8 QUEST PHOTON 100'
_diffrn_measurement_method '\f and \w scans'
_diffrn_radiation_monochromator 'multi layered optics'
_diffrn_radiation_type MoK\a
_diffrn_radiation_wavelength 0.71073
_diffrn_reflns_av_R_equivalents 0.0353
_diffrn_reflns_av_unetI/netI 0.0140
_diffrn_reflns_Laue_measured_fraction_full 1.000
_diffrn_reflns_Laue_measured_fraction_max 1.000
_diffrn_reflns_limit_h_max 11
_diffrn_reflns_limit_h_min -11
_diffrn_reflns_limit_k_max 18
_diffrn_reflns_limit_k_min -19
_diffrn_reflns_limit_l_max 20
_diffrn_reflns_limit_l_min -20
_diffrn_reflns_number 42863
_diffrn_reflns_point_group_measured_fraction_full 1.000
_diffrn_reflns_point_group_measured_fraction_max 1.000
_diffrn_reflns_theta_full 25.242
_diffrn_reflns_theta_max 25.997
_diffrn_reflns_theta_min 2.433
_diffrn_source 'Incoatec Microfocus'
_exptl_absorpt_coefficient_mu 3.418
_exptl_absorpt_correction_T_max 0.745
_exptl_absorpt_correction_T_min 0.599
_exptl_absorpt_correction_type multi-scan
_exptl_absorpt_process_details 'Bruker SADABS-2014/5)'
_exptl_crystal_colour colourless
_exptl_crystal_density_diffrn 1.573
_exptl_crystal_description prism
_exptl_crystal_F_000 1200
_exptl_crystal_size_max 0.190
_exptl_crystal_size_mid 0.170
_exptl_crystal_size_min 0.090
_refine_diff_density_max 0.446
_refine_diff_density_min -0.306
_refine_diff_density_rms 0.065
_refine_ls_extinction_coef 0.0029(2)
_refine_ls_extinction_expression Fc^*^=kFc[1+0.001xFc^2^\l^3^/sin(2\q)]^-1/4^
_refine_ls_extinction_method 'SHELXL-2014/7 (Sheldrick 2014'
_refine_ls_goodness_of_fit_ref 1.062
_refine_ls_hydrogen_treatment constr
_refine_ls_matrix_type full
_refine_ls_number_parameters 147
_refine_ls_number_reflns 2467
_refine_ls_number_restraints 0
_refine_ls_restrained_S_all 1.062
_refine_ls_R_factor_all 0.0271
_refine_ls_R_factor_gt 0.0223
_refine_ls_shift/su_max 0.002
_refine_ls_shift/su_mean 0.000
_refine_ls_structure_factor_coef Fsqd
_refine_ls_weighting_details 'w=1/[\s^2^(Fo^2^)+(0.0278P)^2^+1.5614P] where P=(Fo^2^+2Fc^2^)/3'
_refine_ls_weighting_scheme calc
_refine_ls_wR_factor_gt 0.0557
_refine_ls_wR_factor_ref 0.0579
_reflns_Friedel_coverage 0.000
_reflns_number_gt 2185
_reflns_number_total 2467
_reflns_threshold_expression 'I > 2\s(I)'
_cod_data_source_file ja0c12194_si_002.cif
_cod_data_source_block 5b
_cod_database_code 4135574
_shelx_shelxl_version_number 2014/7
_shelx_space_group_comment
;
The symmetry employed for this shelxl refinement is uniquely defined
by the following loop, which should always be used as a source of
symmetry information in preference to the above space-group names.
They are only intended as comments.
;
_shelx_estimated_absorpt_t_min 0.563
_shelx_estimated_absorpt_t_max 0.748

loop_
_space_group_symop_operation_xyz
'x, y, z'
'-x+1/2, -y, z+1/2'
'-x, y+1/2, -z+1/2'
'x+1/2, -y+1/2, -z'
'-x, -y, -z'
'x-1/2, y, -z-1/2'
'x, -y-1/2, z-1/2'
'-x-1/2, y-1/2, z'

loop_
_atom_site_label
_atom_site_type_symbol
_atom_site_fract_x
_atom_site_fract_y
_atom_site_fract_z
_atom_site_U_iso_or_equiv
_atom_site_adp_type
_atom_site_occupancy
_atom_site_site_symmetry_order
_atom_site_calc_flag
_atom_site_refinement_flags_posn
_atom_site_refinement_flags_adp
_atom_site_refinement_flags_occupancy
_atom_site_disorder_assembly
_atom_site_disorder_group
Br1 Br 0.49094(2) 0.56684(2) 0.83398(2) 0.03354(9) Uani 1 1 d . . . . .
S1 S 0.53705(5) 0.66766(3) 0.32448(3) 0.02883(13) Uani 1 1 d . . . . .
O1 O 0.19393(13) 0.53897(7) 0.49120(8) 0.0270(3) Uani 1 1 d . . . . .
C1 C 0.53689(18) 0.64710(11) 0.42680(10) 0.0223(4) Uani 1 1 d . . . . .
H1 H 0.6257 0.6335 0.4503 0.027 Uiso 1 1 calc R U . . .
C2 C 0.42399(17) 0.64853(9) 0.47591(10) 0.0182(3) Uani 1 1 d . . . . .
C3 C 0.27927(17) 0.67006(10) 0.44674(9) 0.0187(3) Uani 1 1 d . . . . .
C4 C 0.2529(2) 0.73936(11) 0.40444(11) 0.0271(4) Uani 1 1 d . . . . .
H4A H 0.3278 0.7771 0.3919 0.033 Uiso 1 1 calc R U . . .
H4B H 0.1592 0.7510 0.3868 0.033 Uiso 1 1 calc R U . . .
C5 C 0.16418(17) 0.60792(10) 0.46486(9) 0.0191(3) Uani 1 1 d . . . . .
C6 C 0.01234(17) 0.63196(12) 0.44949(13) 0.0291(4) Uani 1 1 d . . . . .
H6A H -0.0501 0.5859 0.4661 0.044 Uiso 1 1 calc R U . . .
H6B H -0.0009 0.6429 0.3924 0.044 Uiso 1 1 calc R U . . .
H6C H -0.0109 0.6828 0.4800 0.044 Uiso 1 1 calc R U . . .
C7 C 0.44129(17) 0.62933(10) 0.56216(10) 0.0182(3) Uani 1 1 d . . . . .
C8 C 0.35210(18) 0.66616(10) 0.61870(10) 0.0211(3) Uani 1 1 d . . . . .
H8 H 0.2796 0.7035 0.6015 0.025 Uiso 1 1 calc R U . . .
C9 C 0.36710(19) 0.64934(11) 0.69969(10) 0.0239(4) Uani 1 1 d . . . . .
H9 H 0.3055 0.6747 0.7376 0.029 Uiso 1 1 calc R U . . .
C10 C 0.47312(19) 0.59504(11) 0.72427(10) 0.0231(4) Uani 1 1 d . . . . .
C11 C 0.5637(2) 0.55771(11) 0.66957(10) 0.0245(4) Uani 1 1 d . . . . .
H11 H 0.6365 0.5208 0.6872 0.029 Uiso 1 1 calc R U . . .
C12 C 0.54738(18) 0.57466(10) 0.58913(11) 0.0222(4) Uani 1 1 d . . . . .
H12 H 0.6091 0.5488 0.5516 0.027 Uiso 1 1 calc R U . . .
C13 C 0.6977(2) 0.61333(14) 0.29652(12) 0.0356(5) Uani 1 1 d . . . . .
H13A H 0.7130 0.6192 0.2389 0.053 Uiso 1 1 calc R U . . .
H13B H 0.7782 0.6377 0.3254 0.053 Uiso 1 1 calc R U . . .
H13C H 0.6890 0.5536 0.3101 0.053 Uiso 1 1 calc R U . . .

loop_
_atom_site_aniso_label
_atom_site_aniso_U_11
_atom_site_aniso_U_22
_atom_site_aniso_U_33
_atom_site_aniso_U_23
_atom_site_aniso_U_13
_atom_site_aniso_U_12
Br1 0.04244(14) 0.03667(13) 0.02152(12) 0.00490(7) -0.00402(8) 0.00336(8)
S1 0.0238(2) 0.0413(3) 0.0215(2) 0.00285(19) 0.00241(17) 0.0015(2)
O1 0.0234(6) 0.0188(6) 0.0387(7) 0.0023(5) 0.0012(5) -0.0001(5)
C1 0.0196(8) 0.0248(8) 0.0225(9) -0.0015(7) -0.0007(7) -0.0010(7)
C2 0.0185(8) 0.0150(7) 0.0213(8) -0.0021(6) 0.0006(7) -0.0015(6)
C3 0.0211(8) 0.0191(8) 0.0160(8) -0.0028(6) 0.0024(6) 0.0005(6)
C4 0.0242(9) 0.0260(9) 0.0312(9) 0.0056(7) 0.0024(8) 0.0016(7)
C5 0.0194(8) 0.0200(8) 0.0179(8) -0.0055(6) 0.0010(6) 0.0001(7)
C6 0.0197(9) 0.0275(9) 0.0400(11) 0.0007(8) -0.0013(8) -0.0001(7)
C7 0.0174(8) 0.0163(7) 0.0210(8) -0.0015(6) 0.0001(7) -0.0030(6)
C8 0.0181(8) 0.0210(8) 0.0242(8) -0.0012(7) -0.0013(7) 0.0029(7)
C9 0.0245(9) 0.0250(9) 0.0222(9) -0.0035(7) 0.0020(7) 0.0019(7)
C10 0.0272(9) 0.0231(8) 0.0191(9) 0.0021(7) -0.0034(7) -0.0024(7)
C11 0.0234(9) 0.0211(8) 0.0290(10) 0.0036(7) -0.0029(7) 0.0028(7)
C12 0.0198(8) 0.0200(8) 0.0266(9) -0.0020(7) 0.0033(7) 0.0015(7)
C13 0.0256(10) 0.0519(12) 0.0294(10) -0.0062(9) 0.0071(8) 0.0017(9)

loop_
_atom_type_symbol
_atom_type_description
_atom_type_scat_dispersion_real
_atom_type_scat_dispersion_imag
_atom_type_scat_source
C C 0.0033 0.0016 'International Tables Vol C Tables 4.2.6.8 and 6.1.1.4'
H H 0.0000 0.0000 'International Tables Vol C Tables 4.2.6.8 and 6.1.1.4'
O O 0.0106 0.0060 'International Tables Vol C Tables 4.2.6.8 and 6.1.1.4'
S S 0.1246 0.1234 'International Tables Vol C Tables 4.2.6.8 and 6.1.1.4'
Br Br -0.2901 2.4595 'International Tables Vol C Tables 4.2.6.8 and 6.1.1.4'

loop_
_geom_angle_atom_site_label_1
_geom_angle_atom_site_label_2
_geom_angle_atom_site_label_3
_geom_angle
_geom_angle_site_symmetry_1
_geom_angle_site_symmetry_3
_geom_angle_publ_flag
C1 S1 C13 99.55(9) . . ?
C2 C1 S1 126.72(14) . . ?
C2 C1 H1 116.6 . . ?
S1 C1 H1 116.6 . . ?
C1 C2 C7 120.26(15) . . ?
C1 C2 C3 121.91(15) . . ?
C7 C2 C3 117.83(14) . . ?
C4 C3 C2 122.35(15) . . ?
C4 C3 C5 121.13(16) . . ?
C2 C3 C5 116.49(14) . . ?
C3 C4 H4A 120.0 . . ?
C3 C4 H4B 120.0 . . ?
H4A C4 H4B 120.0 . . ?
O1 C5 C3 120.06(15) . . ?
O1 C5 C6 120.75(15) . . ?
C3 C5 C6 119.19(14) . . ?
C5 C6 H6A 109.5 . . ?
C5 C6 H6B 109.5 . . ?
H6A C6 H6B 109.5 . . ?
C5 C6 H6C 109.5 . . ?
H6A C6 H6C 109.5 . . ?
H6B C6 H6C 109.5 . . ?
C8 C7 C12 118.19(15) . . ?
C8 C7 C2 120.50(15) . . ?
C12 C7 C2 121.32(15) . . ?
C9 C8 C7 121.35(15) . . ?
C9 C8 H8 119.3 . . ?
C7 C8 H8 119.3 . . ?
C10 C9 C8 118.95(16) . . ?
C10 C9 H9 120.5 . . ?
C8 C9 H9 120.5 . . ?
C9 C10 C11 121.06(16) . . ?
C9 C10 Br1 119.94(13) . . ?
C11 C10 Br1 118.94(13) . . ?
C12 C11 C10 119.45(16) . . ?
C12 C11 H11 120.3 . . ?
C10 C11 H11 120.3 . . ?
C11 C12 C7 121.00(16) . . ?
C11 C12 H12 119.5 . . ?
C7 C12 H12 119.5 . . ?
S1 C13 H13A 109.5 . . ?
S1 C13 H13B 109.5 . . ?
H13A C13 H13B 109.5 . . ?
S1 C13 H13C 109.5 . . ?
H13A C13 H13C 109.5 . . ?
H13B C13 H13C 109.5 . . ?

loop_
_geom_bond_atom_site_label_1
_geom_bond_atom_site_label_2
_geom_bond_distance
_geom_bond_site_symmetry_2
_geom_bond_publ_flag
Br1 C10 1.8983(17) . ?
S1 C1 1.7441(18) . ?
S1 C13 1.805(2) . ?
O1 C5 1.214(2) . ?
C1 C2 1.345(2) . ?
C1 H1 0.9500 . ?
C2 C7 1.485(2) . ?
C2 C3 1.489(2) . ?
C3 C4 1.333(2) . ?
C3 C5 1.498(2) . ?
C4 H4A 0.9500 . ?
C4 H4B 0.9500 . ?
C5 C6 1.504(2) . ?
C6 H6A 0.9800 . ?
C6 H6B 0.9800 . ?
C6 H6C 0.9800 . ?
C7 C8 1.395(2) . ?
C7 C12 1.400(2) . ?
C8 C9 1.389(2) . ?
C8 H8 0.9500 . ?
C9 C10 1.383(2) . ?
C9 H9 0.9500 . ?
C10 C11 1.386(3) . ?
C11 C12 1.382(2) . ?
C11 H11 0.9500 . ?
C12 H12 0.9500 . ?
C13 H13A 0.9800 . ?
C13 H13B 0.9800 . ?
C13 H13C 0.9800 . ?

loop_
_geom_hbond_atom_site_label_D
_geom_hbond_atom_site_label_H
_geom_hbond_atom_site_label_A
_geom_hbond_distance_DH
_geom_hbond_distance_HA
_geom_hbond_distance_DA
_geom_hbond_angle_DHA
_geom_hbond_site_symmetry_A
C6 H6A O1 0.98 2.51 3.485(2) 175.8 5_566

loop_
_geom_torsion_atom_site_label_1
_geom_torsion_atom_site_label_2
_geom_torsion_atom_site_label_3
_geom_torsion_atom_site_label_4
_geom_torsion
_geom_torsion_site_symmetry_1
_geom_torsion_site_symmetry_2
_geom_torsion_site_symmetry_3
_geom_torsion_site_symmetry_4
_geom_torsion_publ_flag
C13 S1 C1 C2 -157.70(16) . . . . ?
S1 C1 C2 C7 179.92(12) . . . . ?
S1 C1 C2 C3 -0.8(2) . . . . ?
C1 C2 C3 C4 -51.6(2) . . . . ?
C7 C2 C3 C4 127.74(17) . . . . ?
C1 C2 C3 C5 126.33(16) . . . . ?
C7 C2 C3 C5 -54.38(19) . . . . ?
C4 C3 C5 O1 167.39(16) . . . . ?
C2 C3 C5 O1 -10.5(2) . . . . ?
C4 C3 C5 C6 -12.2(2) . . . . ?
C2 C3 C5 C6 169.89(15) . . . . ?
C1 C2 C7 C8 149.79(16) . . . . ?
C3 C2 C7 C8 -29.5(2) . . . . ?
C1 C2 C7 C12 -29.7(2) . . . . ?
C3 C2 C7 C12 150.96(15) . . . . ?
C12 C7 C8 C9 -0.1(2) . . . . ?
C2 C7 C8 C9 -179.65(15) . . . . ?
C7 C8 C9 C10 0.2(2) . . . . ?
C8 C9 C10 C11 0.1(3) . . . . ?
C8 C9 C10 Br1 -177.17(13) . . . . ?
C9 C10 C11 C12 -0.4(3) . . . . ?
Br1 C10 C11 C12 176.92(13) . . . . ?
C10 C11 C12 C7 0.4(3) . . . . ?
C8 C7 C12 C11 -0.2(2) . . . . ?
C2 C7 C12 C11 179.37(15) . . . . ?
